data_4023579
loop_
_publ_author_name
'Victorio Cadierno'
'Josefina D\'iez'
'Jos\'e Gimeno'
'Noel Nebra'

_publ_contact_author
;     Josefina D\'iez
      Departamento de Qu\'imica Org\'anica e Inorg\'anica
      Facultad de Qu\'imica
      Universidad de Oviedo
      Avda. Juli\'an Claver\'ia, 8
      33071 Oviedo
      Spain
;
_publ_contact_author_email jdv@uniovi.es
_publ_contact_author_fax '0034 98 5103446'
_publ_contact_author_phone '0034 98 5102960'
_publ_section_title
;
 Ruthenium/TFA-Catalyzed Coupling of Activated Secondary Propargylic
 Alcohols with Cyclic 1,3-Diones: Furan versus Pyran Ring Formation
;
_journal_name_full 'Journal of Organic Chemistry'
_journal_page_first 5852
_journal_page_last 5858
_journal_paper_doi 10.1021/jo800726u
_journal_volume 73
_journal_year 2008
_chemical_compound_source synthesis
_chemical_formula_moiety 'C19 H14 O4'
_chemical_formula_sum 'C19 H14 O4'
_chemical_formula_weight 306.30
_chemical_name_systematic
;
 ?
;
_space_group_IT_number 19
_symmetry_cell_setting orthorhombic
_symmetry_Int_Tables_number 19
_symmetry_space_group_name_Hall 'P 2ac 2ab'
_symmetry_space_group_name_H-M 'P 21 21 21'
_atom_sites_solution_hydrogens geom
_atom_sites_solution_primary direct
_atom_sites_solution_secondary difmap
_audit_creation_method SHELXL-97
_cell_angle_alpha 90.00
_cell_angle_beta 90.00
_cell_angle_gamma 90.00
_cell_formula_units_Z 8
_cell_length_a 7.0649(2)
_cell_length_b 13.1724(4)
_cell_length_c 30.7817(8)
_cell_measurement_reflns_used 2928
_cell_measurement_temperature 150(2)
_cell_measurement_theta_max 25.350
_cell_measurement_theta_min 0.407
_cell_volume 2864.60(14)
_computing_cell_refinement 'HKL Scalepack (Otwinowki & Minor 1997)'
_computing_data_collection 'Collet (Nonius BV, 1997-2000)'
_computing_data_reduction 'HKL Denzo and scalepack (Otwinowski & Minor 1997)'
_computing_molecular_graphics 'PLATON (Spek, 2007)'
_computing_publication_material 'SHELXL-97 (Sheldrick, 1997)'
_computing_structure_refinement 'SHELXL-97 (Sheldrick, 1997)'
_computing_structure_solution 'SIR 92 (Altomare A., 1993)'
_diffrn_ambient_temperature 150(2)
_diffrn_detector_area_resol_mean 9
_diffrn_measured_fraction_theta_full 0.993
_diffrn_measured_fraction_theta_max 0.993
_diffrn_measurement_device '95 mm CCD camera on \k-goniostat'
_diffrn_measurement_device_type KappaCCD
_diffrn_measurement_method '\f and \w scan'
_diffrn_radiation_monochromator 'horizontally mounted graphite crystal'
_diffrn_radiation_source 'fine-focus sealed tube'
_diffrn_radiation_type MoK\a
_diffrn_radiation_wavelength 0.71073
_diffrn_reflns_av_R_equivalents 0.055
_diffrn_reflns_av_sigmaI/netI 0.1211
_diffrn_reflns_limit_h_max 8
_diffrn_reflns_limit_h_min 0
_diffrn_reflns_limit_k_max 15
_diffrn_reflns_limit_k_min 0
_diffrn_reflns_limit_l_max 37
_diffrn_reflns_limit_l_min -36
_diffrn_reflns_number 5200
_diffrn_reflns_theta_full 25.34
_diffrn_reflns_theta_max 25.34
_diffrn_reflns_theta_min 1.68
_diffrn_standards_number 0
_exptl_absorpt_coefficient_mu 0.100
_exptl_absorpt_correction_T_max 0.999
_exptl_absorpt_correction_T_min 0.887
_exptl_absorpt_correction_type multi-scan
_exptl_absorpt_process_details
;
multi-scan from symmetry-related measurements 
 Sortav (Blessing 1995)
;
_exptl_crystal_colour colorless
_exptl_crystal_density_diffrn 1.420
_exptl_crystal_density_method 'not measured'
_exptl_crystal_description plate
_exptl_crystal_F_000 1280
_exptl_crystal_size_max 0.25
_exptl_crystal_size_mid 0.17
_exptl_crystal_size_min 0.05
_refine_diff_density_max 0.299
_refine_diff_density_min -0.277
_refine_diff_density_rms 0.081
_refine_ls_extinction_method none
_refine_ls_goodness_of_fit_ref 0.853
_refine_ls_hydrogen_treatment constr
_refine_ls_matrix_type full
_refine_ls_number_parameters 419
_refine_ls_number_reflns 5199
_refine_ls_number_restraints 0
_refine_ls_restrained_S_all 0.853
_refine_ls_R_factor_all 0.0745
_refine_ls_R_factor_gt 0.0422
_refine_ls_shift/su_max 0.000
_refine_ls_shift/su_mean 0.000
_refine_ls_structure_factor_coef Fsqd
_refine_ls_weighting_details 'calc w=1/[\s^2^(Fo^2^)+(0.0593P)^2^+0.0000P] where P=(Fo^2^+2Fc^2^)/3'
_refine_ls_weighting_scheme calc
_refine_ls_wR_factor_gt 0.0959
_refine_ls_wR_factor_ref 0.1318
_reflns_number_gt 3314
_reflns_number_total 5199
_reflns_threshold_expression >2sigma(I)
_cod_data_source_file jo800726u-File001_1.cif
_cod_data_source_block 10
_cod_database_code 4023579

loop_
_symmetry_equiv_pos_as_xyz
'x, y, z'
'-x+1/2, -y, z+1/2'
'x+1/2, -y+1/2, -z'
'-x, y+1/2, -z+1/2'

loop_
_atom_site_label
_atom_site_type_symbol
_atom_site_fract_x
_atom_site_fract_y
_atom_site_fract_z
_atom_site_U_iso_or_equiv
_atom_site_adp_type
_atom_site_occupancy
_atom_site_symmetry_multiplicity
_atom_site_calc_flag
_atom_site_refinement_flags
_atom_site_disorder_assembly
_atom_site_disorder_group
C1 C 0.0740(5) 0.5925(3) 0.66072(12) 0.0180(9) Uani 1 1 d . . .
C2 C 0.0454(5) 0.6988(3) 0.67045(12) 0.0214(9) Uani 1 1 d . . .
C3 C 0.0248(5) 0.6470(3) 0.74755(12) 0.0216(9) Uani 1 1 d . . .
C4 C -0.0039(6) 0.6801(3) 0.78980(12) 0.0265(10) Uani 1 1 d . . .
H4 H -0.0229 0.7485 0.7958 0.032 Uiso 1 1 calc R . .
C5 C -0.0036(7) 0.6084(3) 0.82281(13) 0.0306(11) Uani 1 1 d . . .
H5 H -0.0230 0.6297 0.8513 0.037 Uiso 1 1 calc R . .
C6 C 0.0248(6) 0.5065(3) 0.81468(13) 0.0299(10) Uani 1 1 d . . .
H6 H 0.0258 0.4601 0.8374 0.036 Uiso 1 1 calc R . .
C7 C 0.0514(6) 0.4742(3) 0.77278(12) 0.0255(10) Uani 1 1 d . . .
H7 H 0.0694 0.4056 0.7671 0.031 Uiso 1 1 calc R . .
C8 C 0.0515(5) 0.5444(3) 0.73852(12) 0.0200(9) Uani 1 1 d . . .
C9 C 0.0726(5) 0.5232(3) 0.69357(12) 0.0198(9) Uani 1 1 d . . .
C10 C 0.0917(5) 0.4369(3) 0.63240(12) 0.0177(9) Uani 1 1 d . . .
C11 C 0.0973(5) 0.3381(3) 0.60928(12) 0.0206(9) Uani 1 1 d . . .
H11A H -0.0230 0.3049 0.6121 0.031 Uiso 1 1 calc R . .
H11B H 0.1943 0.2962 0.6217 0.031 Uiso 1 1 calc R . .
H11C H 0.1242 0.3495 0.5791 0.031 Uiso 1 1 calc R . .
C12 C 0.0868(5) 0.5358(3) 0.62054(12) 0.0178(9) Uani 1 1 d . . .
C13 C 0.0935(5) 0.5745(3) 0.57566(11) 0.0162(9) Uani 1 1 d . . .
C14 C -0.0129(5) 0.5267(3) 0.54287(11) 0.0183(9) Uani 1 1 d . . .
H14 H -0.0907 0.4722 0.5499 0.022 Uiso 1 1 calc R . .
C15 C -0.0033(5) 0.5597(3) 0.50044(12) 0.0207(9) Uani 1 1 d . . .
H15 H -0.0726 0.5263 0.4791 0.025 Uiso 1 1 calc R . .
C16 C 0.1088(6) 0.6421(3) 0.48930(12) 0.0187(9) Uani 1 1 d . . .
C17 C 0.2137(5) 0.6912(3) 0.52134(12) 0.0187(9) Uani 1 1 d . . .
H17 H 0.2892 0.7467 0.5143 0.022 Uiso 1 1 calc R . .
C18 C 0.2042(5) 0.6564(3) 0.56395(12) 0.0181(9) Uani 1 1 d . . .
H18 H 0.2747 0.6893 0.5852 0.022 Uiso 1 1 calc R . .
C19 C 0.2094(6) 0.7577(3) 0.43400(13) 0.0300(11) Uani 1 1 d . . .
H19A H 0.1627 0.8152 0.4499 0.045 Uiso 1 1 calc R . .
H19B H 0.1946 0.7696 0.4034 0.045 Uiso 1 1 calc R . .
H19C H 0.3409 0.7477 0.4405 0.045 Uiso 1 1 calc R . .
C20 C 0.5775(5) 0.3304(3) 0.66030(12) 0.0203(9) Uani 1 1 d . . .
C21 C 0.6038(5) 0.4360(3) 0.67250(14) 0.0239(9) Uani 1 1 d . . .
C22 C 0.5523(6) 0.3799(3) 0.74848(13) 0.0241(10) Uani 1 1 d . . .
C23 C 0.5431(6) 0.4110(3) 0.79119(13) 0.0301(11) Uani 1 1 d . . .
H23 H 0.5605 0.4789 0.7986 0.036 Uiso 1 1 calc R . .
C24 C 0.5073(6) 0.3391(3) 0.82265(13) 0.0332(11) Uani 1 1 d . . .
H24 H 0.5008 0.3589 0.8516 0.040 Uiso 1 1 calc R . .
C25 C 0.4809(6) 0.2384(3) 0.81211(13) 0.0293(10) Uani 1 1 d . . .
H25 H 0.4558 0.1914 0.8339 0.035 Uiso 1 1 calc R . .
C26 C 0.4914(6) 0.2069(3) 0.76959(13) 0.0263(10) Uani 1 1 d . . .
H26 H 0.4741 0.1389 0.7625 0.032 Uiso 1 1 calc R . .
C27 C 0.5283(5) 0.2785(3) 0.73710(12) 0.0215(9) Uani 1 1 d . . .
C28 C 0.5459(6) 0.2588(3) 0.69162(13) 0.0216(9) Uani 1 1 d . . .
C29 C 0.5578(5) 0.1768(3) 0.62901(12) 0.0223(9) Uani 1 1 d . . .
C30 C 0.5384(6) 0.0806(3) 0.60408(13) 0.0318(11) Uani 1 1 d . . .
H30A H 0.5293 0.0956 0.5736 0.048 Uiso 1 1 calc R . .
H30B H 0.4264 0.0454 0.6133 0.048 Uiso 1 1 calc R . .
H30C H 0.6472 0.0385 0.6092 0.048 Uiso 1 1 calc R . .
C31 C 0.5847(5) 0.2767(3) 0.61861(13) 0.0197(9) Uani 1 1 d . . .
C32 C 0.6007(5) 0.3202(3) 0.57435(12) 0.0192(9) Uani 1 1 d . . .
C33 C 0.7010(6) 0.2705(3) 0.54089(13) 0.0226(10) Uani 1 1 d . . .
H33 H 0.7666 0.2110 0.5470 0.027 Uiso 1 1 calc R . .
C34 C 0.7032(6) 0.3088(3) 0.49913(13) 0.0235(10) Uani 1 1 d . . .
H34 H 0.7705 0.2754 0.4775 0.028 Uiso 1 1 calc R . .
C35 C 0.6044(6) 0.3979(3) 0.48944(12) 0.0212(9) Uani 1 1 d . . .
C36 C 0.5062(5) 0.4485(3) 0.52185(12) 0.0224(9) Uani 1 1 d . . .
H36 H 0.4404 0.5079 0.5155 0.027 Uiso 1 1 calc R . .
C37 C 0.5066(5) 0.4101(3) 0.56361(12) 0.0209(9) Uani 1 1 d . . .
H37 H 0.4423 0.4452 0.5853 0.025 Uiso 1 1 calc R . .
C38 C 0.5425(6) 0.5300(3) 0.43733(14) 0.0363(11) Uani 1 1 d . . .
H38A H 0.4071 0.5291 0.4400 0.054 Uiso 1 1 calc R . .
H38B H 0.5766 0.5487 0.4082 0.054 Uiso 1 1 calc R . .
H38C H 0.5943 0.5785 0.4574 0.054 Uiso 1 1 calc R . .
O1 O 0.0352(4) 0.7688(2) 0.64605(8) 0.0283(7) Uani 1 1 d . . .
O2 O 0.0232(4) 0.71997(19) 0.71485(8) 0.0247(6) Uani 1 1 d . . .
O3 O 0.0834(4) 0.42675(19) 0.67777(8) 0.0208(6) Uani 1 1 d . . .
O4 O 0.1046(4) 0.6690(2) 0.44618(8) 0.0232(6) Uani 1 1 d . . .
O5 O 0.6353(4) 0.5078(2) 0.64943(9) 0.0294(7) Uani 1 1 d . . .
O6 O 0.5890(4) 0.4542(2) 0.71728(9) 0.0285(7) Uani 1 1 d . . .
O7 O 0.5316(4) 0.16493(19) 0.67353(8) 0.0234(6) Uani 1 1 d . . .
O8 O 0.6166(4) 0.4307(2) 0.44698(9) 0.0299(7) Uani 1 1 d . . .

loop_
_atom_site_aniso_label
_atom_site_aniso_U_11
_atom_site_aniso_U_22
_atom_site_aniso_U_33
_atom_site_aniso_U_23
_atom_site_aniso_U_13
_atom_site_aniso_U_12
C1 0.019(2) 0.012(2) 0.023(2) -0.0005(17) -0.0004(17) -0.0006(17)
C2 0.022(2) 0.023(2) 0.019(2) -0.0027(18) -0.0034(17) -0.0002(18)
C3 0.025(2) 0.022(2) 0.018(2) -0.0006(17) -0.0012(18) -0.0003(19)
C4 0.035(2) 0.018(2) 0.026(2) -0.0069(18) 0.001(2) 0.002(2)
C5 0.043(3) 0.030(3) 0.019(2) -0.0059(19) 0.003(2) -0.001(2)
C6 0.043(3) 0.025(2) 0.022(2) 0.0006(19) -0.001(2) -0.002(2)
C7 0.036(2) 0.019(2) 0.022(2) -0.0035(17) 0.0027(19) -0.0036(19)
C8 0.022(2) 0.017(2) 0.021(2) -0.0028(17) 0.0010(17) -0.0028(18)
C9 0.023(2) 0.014(2) 0.022(2) -0.0041(17) -0.0004(18) -0.0007(17)
C10 0.021(2) 0.020(2) 0.012(2) -0.0006(16) 0.0007(16) 0.0009(18)
C11 0.022(2) 0.020(2) 0.020(2) -0.0027(17) 0.0005(17) -0.0004(18)
C12 0.016(2) 0.019(2) 0.018(2) 0.0008(17) 0.0005(16) 0.0004(17)
C13 0.016(2) 0.016(2) 0.017(2) 0.0003(16) 0.0024(16) 0.0027(17)
C14 0.019(2) 0.0135(19) 0.023(2) -0.0020(16) 0.0001(17) -0.0028(17)
C15 0.019(2) 0.022(2) 0.020(2) -0.0036(17) -0.0025(17) -0.0013(19)
C16 0.019(2) 0.019(2) 0.019(2) 0.0002(17) 0.0040(17) 0.0060(18)
C17 0.017(2) 0.016(2) 0.023(2) 0.0015(18) 0.0015(17) -0.0053(17)
C18 0.015(2) 0.016(2) 0.023(2) -0.0049(18) -0.0018(16) 0.0000(17)
C19 0.032(2) 0.038(3) 0.021(2) 0.011(2) 0.0017(19) -0.010(2)
C20 0.018(2) 0.018(2) 0.025(2) -0.0038(18) 0.0005(17) -0.0003(18)
C21 0.019(2) 0.025(2) 0.028(2) -0.009(2) -0.0007(18) 0.0011(19)
C22 0.028(2) 0.018(2) 0.027(2) 0.0011(18) 0.0034(19) 0.0000(18)
C23 0.042(3) 0.020(2) 0.028(3) -0.0052(19) 0.002(2) 0.003(2)
C24 0.045(3) 0.031(2) 0.024(2) -0.005(2) 0.003(2) 0.002(2)
C25 0.038(3) 0.024(2) 0.025(2) 0.0035(19) 0.003(2) 0.001(2)
C26 0.031(2) 0.020(2) 0.028(2) 0.0026(18) 0.002(2) -0.001(2)
C27 0.018(2) 0.020(2) 0.026(2) -0.0041(18) 0.0013(17) 0.0020(18)
C28 0.020(2) 0.018(2) 0.027(2) -0.0040(18) 0.0006(18) 0.0002(18)
C29 0.022(2) 0.023(2) 0.021(2) -0.0012(18) -0.0039(17) 0.0026(19)
C30 0.041(3) 0.024(2) 0.031(3) -0.0072(19) -0.004(2) -0.001(2)
C31 0.014(2) 0.017(2) 0.028(2) -0.0060(18) -0.0021(17) 0.0025(18)
C32 0.014(2) 0.023(2) 0.021(2) -0.0026(17) -0.0036(17) -0.0046(19)
C33 0.019(2) 0.019(2) 0.030(3) -0.0072(19) -0.0037(18) 0.0007(18)
C34 0.020(2) 0.026(2) 0.024(2) -0.010(2) 0.0006(17) -0.0027(19)
C35 0.017(2) 0.025(2) 0.022(2) -0.0013(18) -0.0038(17) -0.0038(18)
C36 0.018(2) 0.021(2) 0.028(2) -0.0016(18) -0.0025(18) -0.0018(19)
C37 0.014(2) 0.022(2) 0.026(2) -0.0073(18) 0.0021(17) -0.0007(17)
C38 0.039(3) 0.042(3) 0.028(2) 0.005(2) -0.005(2) 0.009(2)
O1 0.0464(19) 0.0160(15) 0.0223(16) 0.0024(13) -0.0038(14) 0.0026(14)
O2 0.0375(17) 0.0157(14) 0.0208(15) -0.0012(12) -0.0023(13) 0.0036(13)
O3 0.0301(16) 0.0149(14) 0.0173(15) 0.0010(11) 0.0020(12) -0.0011(13)
O4 0.0262(16) 0.0251(15) 0.0184(15) 0.0020(13) -0.0008(12) -0.0039(13)
O5 0.0436(18) 0.0191(16) 0.0254(17) 0.0018(14) 0.0018(13) -0.0056(14)
O6 0.0424(17) 0.0186(15) 0.0244(17) -0.0058(13) 0.0045(14) -0.0033(14)
O7 0.0294(16) 0.0168(14) 0.0240(15) -0.0031(12) -0.0017(12) -0.0008(13)
O8 0.0330(17) 0.0355(18) 0.0211(17) -0.0029(14) -0.0005(13) 0.0027(15)

loop_
_atom_type_symbol
_atom_type_description
_atom_type_scat_dispersion_real
_atom_type_scat_dispersion_imag
_atom_type_scat_source
C C 0.0033 0.0016 'International Tables Vol C Tables 4.2.6.8 and 6.1.1.4'
H H 0.0000 0.0000 'International Tables Vol C Tables 4.2.6.8 and 6.1.1.4'
O O 0.0106 0.0060 'International Tables Vol C Tables 4.2.6.8 and 6.1.1.4'

loop_
_geom_angle_atom_site_label_1
_geom_angle_atom_site_label_2
_geom_angle_atom_site_label_3
_geom_angle
_geom_angle_site_symmetry_1
_geom_angle_site_symmetry_3
_geom_angle_publ_flag
C9 C1 C2 119.6(3) . . ?
C9 C1 C12 106.8(3) . . ?
C2 C1 C12 133.3(3) . . ?
O1 C2 O2 116.9(3) . . ?
O1 C2 C1 128.9(4) . . ?
O2 C2 C1 114.2(3) . . ?
C4 C3 O2 117.4(3) . . ?
C4 C3 C8 120.8(4) . . ?
O2 C3 C8 121.8(3) . . ?
C3 C4 C5 118.2(4) . . ?
C3 C4 H4 120.9 . . ?
C5 C4 H4 120.9 . . ?
C6 C5 C4 122.0(4) . . ?
C6 C5 H5 119.0 . . ?
C4 C5 H5 119.0 . . ?
C7 C6 C5 119.5(4) . . ?
C7 C6 H6 120.3 . . ?
C5 C6 H6 120.3 . . ?
C6 C7 C8 120.2(4) . . ?
C6 C7 H7 119.9 . . ?
C8 C7 H7 119.9 . . ?
C3 C8 C7 119.3(3) . . ?
C3 C8 C9 113.6(3) . . ?
C7 C8 C9 127.1(4) . . ?
O3 C9 C1 111.1(3) . . ?
O3 C9 C8 122.5(3) . . ?
C1 C9 C8 126.3(4) . . ?
C12 C10 O3 111.0(3) . . ?
C12 C10 C11 135.7(3) . . ?
O3 C10 C11 113.3(3) . . ?
C10 C11 H11A 109.5 . . ?
C10 C11 H11B 109.5 . . ?
H11A C11 H11B 109.5 . . ?
C10 C11 H11C 109.5 . . ?
H11A C11 H11C 109.5 . . ?
H11B C11 H11C 109.5 . . ?
C10 C12 C1 105.5(3) . . ?
C10 C12 C13 125.8(3) . . ?
C1 C12 C13 128.7(3) . . ?
C18 C13 C14 117.7(3) . . ?
C18 C13 C12 122.2(3) . . ?
C14 C13 C12 120.1(3) . . ?
C15 C14 C13 120.9(3) . . ?
C15 C14 H14 119.6 . . ?
C13 C14 H14 119.6 . . ?
C14 C15 C16 120.6(4) . . ?
C14 C15 H15 119.7 . . ?
C16 C15 H15 119.7 . . ?
O4 C16 C15 115.4(3) . . ?
O4 C16 C17 125.1(4) . . ?
C15 C16 C17 119.5(3) . . ?
C18 C17 C16 119.3(4) . . ?
C18 C17 H17 120.4 . . ?
C16 C17 H17 120.4 . . ?
C13 C18 C17 122.1(4) . . ?
C13 C18 H18 119.0 . . ?
C17 C18 H18 119.0 . . ?
O4 C19 H19A 109.5 . . ?
O4 C19 H19B 109.5 . . ?
H19A C19 H19B 109.5 . . ?
O4 C19 H19C 109.5 . . ?
H19A C19 H19C 109.5 . . ?
H19B C19 H19C 109.5 . . ?
C28 C20 C21 119.9(4) . . ?
C28 C20 C31 106.9(3) . . ?
C21 C20 C31 133.1(4) . . ?
O5 C21 O6 117.4(4) . . ?
O5 C21 C20 128.6(4) . . ?
O6 C21 C20 114.0(4) . . ?
C23 C22 C27 121.3(4) . . ?
C23 C22 O6 117.2(4) . . ?
C27 C22 O6 121.5(3) . . ?
C24 C23 C22 118.3(4) . . ?
C24 C23 H23 120.9 . . ?
C22 C23 H23 120.9 . . ?
C25 C24 C23 121.4(4) . . ?
C25 C24 H24 119.3 . . ?
C23 C24 H24 119.3 . . ?
C26 C25 C24 120.5(4) . . ?
C26 C25 H25 119.8 . . ?
C24 C25 H25 119.8 . . ?
C25 C26 C27 119.2(4) . . ?
C25 C26 H26 120.4 . . ?
C27 C26 H26 120.4 . . ?
C22 C27 C26 119.3(4) . . ?
C22 C27 C28 114.2(4) . . ?
C26 C27 C28 126.5(4) . . ?
O7 C28 C20 110.5(3) . . ?
O7 C28 C27 124.0(4) . . ?
C20 C28 C27 125.5(4) . . ?
C31 C29 O7 110.9(3) . . ?
C31 C29 C30 135.4(4) . . ?
O7 C29 C30 113.6(3) . . ?
C29 C30 H30A 109.5 . . ?
C29 C30 H30B 109.5 . . ?
H30A C30 H30B 109.5 . . ?
C29 C30 H30C 109.5 . . ?
H30A C30 H30C 109.5 . . ?
H30B C30 H30C 109.5 . . ?
C29 C31 C20 104.7(3) . . ?
C29 C31 C32 126.7(4) . . ?
C20 C31 C32 128.4(3) . . ?
C37 C32 C33 117.3(4) . . ?
C37 C32 C31 120.6(3) . . ?
C33 C32 C31 122.0(4) . . ?
C34 C33 C32 121.1(4) . . ?
C34 C33 H33 119.5 . . ?
C32 C33 H33 119.5 . . ?
C33 C34 C35 120.0(4) . . ?
C33 C34 H34 120.0 . . ?
C35 C34 H34 120.0 . . ?
O8 C35 C36 124.3(4) . . ?
O8 C35 C34 115.7(3) . . ?
C36 C35 C34 120.0(4) . . ?
C37 C36 C35 119.5(4) . . ?
C37 C36 H36 120.3 . . ?
C35 C36 H36 120.3 . . ?
C36 C37 C32 122.1(4) . . ?
C36 C37 H37 118.9 . . ?
C32 C37 H37 118.9 . . ?
O8 C38 H38A 109.5 . . ?
O8 C38 H38B 109.5 . . ?
H38A C38 H38B 109.5 . . ?
O8 C38 H38C 109.5 . . ?
H38A C38 H38C 109.5 . . ?
H38B C38 H38C 109.5 . . ?
C3 O2 C2 124.5(3) . . ?
C9 O3 C10 105.6(3) . . ?
C16 O4 C19 116.9(3) . . ?
C22 O6 C21 124.8(3) . . ?
C28 O7 C29 106.9(3) . . ?
C35 O8 C38 117.2(3) . . ?

loop_
_geom_bond_atom_site_label_1
_geom_bond_atom_site_label_2
_geom_bond_distance
_geom_bond_site_symmetry_2
_geom_bond_publ_flag
C1 C9 1.363(5) . ?
C1 C2 1.445(5) . ?
C1 C12 1.448(5) . ?
C2 O1 1.192(4) . ?
C2 O2 1.404(5) . ?
C3 C4 1.386(5) . ?
C3 O2 1.392(4) . ?
C3 C8 1.393(5) . ?
C4 C5 1.387(5) . ?
C4 H4 0.9300 . ?
C5 C6 1.380(6) . ?
C5 H5 0.9300 . ?
C6 C7 1.371(5) . ?
C6 H6 0.9300 . ?
C7 C8 1.402(5) . ?
C7 H7 0.9300 . ?
C8 C9 1.420(5) . ?
C9 O3 1.362(4) . ?
C10 C12 1.354(5) . ?
C10 O3 1.404(4) . ?
C10 C11 1.483(5) . ?
C11 H11A 0.9600 . ?
C11 H11B 0.9600 . ?
C11 H11C 0.9600 . ?
C12 C13 1.473(5) . ?
C13 C18 1.381(5) . ?
C13 C14 1.407(5) . ?
C14 C15 1.378(5) . ?
C14 H14 0.9300 . ?
C15 C16 1.387(5) . ?
C15 H15 0.9300 . ?
C16 O4 1.374(4) . ?
C16 C17 1.393(5) . ?
C17 C18 1.391(5) . ?
C17 H17 0.9300 . ?
C18 H18 0.9300 . ?
C19 O4 1.433(4) . ?
C19 H19A 0.9600 . ?
C19 H19B 0.9600 . ?
C19 H19C 0.9600 . ?
C20 C28 1.367(5) . ?
C20 C21 1.454(5) . ?
C20 C31 1.466(5) . ?
C21 O5 1.203(5) . ?
C21 O6 1.403(5) . ?
C22 C23 1.379(5) . ?
C22 C27 1.391(5) . ?
C22 O6 1.395(5) . ?
C23 C24 1.379(6) . ?
C23 H23 0.9300 . ?
C24 C25 1.377(6) . ?
C24 H24 0.9300 . ?
C25 C26 1.375(5) . ?
C25 H25 0.9300 . ?
C26 C27 1.399(5) . ?
C26 H26 0.9300 . ?
C27 C28 1.429(5) . ?
C28 O7 1.360(4) . ?
C29 C31 1.367(5) . ?
C29 O7 1.392(4) . ?
C29 C30 1.488(5) . ?
C30 H30A 0.9600 . ?
C30 H30B 0.9600 . ?
C30 H30C 0.9600 . ?
C31 C32 1.482(5) . ?
C32 C37 1.398(5) . ?
C32 C33 1.411(5) . ?
C33 C34 1.381(6) . ?
C33 H33 0.9300 . ?
C34 C35 1.398(6) . ?
C34 H34 0.9300 . ?
C35 O8 1.379(5) . ?
C35 C36 1.386(5) . ?
C36 C37 1.381(5) . ?
C36 H36 0.9300 . ?
C37 H37 0.9300 . ?
C38 O8 1.441(5) . ?
C38 H38A 0.9600 . ?
C38 H38B 0.9600 . ?
C38 H38C 0.9600 . ?

loop_
_geom_torsion_atom_site_label_1
_geom_torsion_atom_site_label_2
_geom_torsion_atom_site_label_3
_geom_torsion_atom_site_label_4
_geom_torsion
_geom_torsion_site_symmetry_1
_geom_torsion_site_symmetry_2
_geom_torsion_site_symmetry_3
_geom_torsion_site_symmetry_4
_geom_torsion_publ_flag
C9 C1 C2 O1 -176.9(4) . . . . ?
C12 C1 C2 O1 -4.7(7) . . . . ?
C9 C1 C2 O2 1.6(5) . . . . ?
C12 C1 C2 O2 173.9(4) . . . . ?
O2 C3 C4 C5 179.7(4) . . . . ?
C8 C3 C4 C5 0.6(6) . . . . ?
C3 C4 C5 C6 0.2(7) . . . . ?
C4 C5 C6 C7 -0.8(7) . . . . ?
C5 C6 C7 C8 0.6(6) . . . . ?
C4 C3 C8 C7 -0.8(6) . . . . ?
O2 C3 C8 C7 -179.9(4) . . . . ?
C4 C3 C8 C9 178.0(4) . . . . ?
O2 C3 C8 C9 -1.1(5) . . . . ?
C6 C7 C8 C3 0.2(6) . . . . ?
C6 C7 C8 C9 -178.5(4) . . . . ?
C2 C1 C9 O3 174.1(3) . . . . ?
C12 C1 C9 O3 0.0(5) . . . . ?
C2 C1 C9 C8 -2.3(6) . . . . ?
C12 C1 C9 C8 -176.4(4) . . . . ?
C3 C8 C9 O3 -174.1(3) . . . . ?
C7 C8 C9 O3 4.6(6) . . . . ?
C3 C8 C9 C1 1.9(6) . . . . ?
C7 C8 C9 C1 -179.4(4) . . . . ?
O3 C10 C12 C1 -0.2(4) . . . . ?
C11 C10 C12 C1 177.4(4) . . . . ?
O3 C10 C12 C13 179.8(3) . . . . ?
C11 C10 C12 C13 -2.6(8) . . . . ?
C9 C1 C12 C10 0.1(5) . . . . ?
C2 C1 C12 C10 -172.8(4) . . . . ?
C9 C1 C12 C13 -179.8(4) . . . . ?
C2 C1 C12 C13 7.2(7) . . . . ?
C10 C12 C13 C18 -136.4(4) . . . . ?
C1 C12 C13 C18 43.6(6) . . . . ?
C10 C12 C13 C14 42.7(6) . . . . ?
C1 C12 C13 C14 -137.4(4) . . . . ?
C18 C13 C14 C15 1.3(5) . . . . ?
C12 C13 C14 C15 -177.8(4) . . . . ?
C13 C14 C15 C16 -1.3(6) . . . . ?
C14 C15 C16 O4 -179.0(3) . . . . ?
C14 C15 C16 C17 0.6(6) . . . . ?
O4 C16 C17 C18 179.7(3) . . . . ?
C15 C16 C17 C18 0.1(6) . . . . ?
C14 C13 C18 C17 -0.6(5) . . . . ?
C12 C13 C18 C17 178.5(4) . . . . ?
C16 C17 C18 C13 -0.1(6) . . . . ?
C28 C20 C21 O5 178.9(4) . . . . ?
C31 C20 C21 O5 1.9(7) . . . . ?
C28 C20 C21 O6 -1.4(5) . . . . ?
C31 C20 C21 O6 -178.3(4) . . . . ?
C27 C22 C23 C24 -0.6(6) . . . . ?
O6 C22 C23 C24 -179.9(4) . . . . ?
C22 C23 C24 C25 -0.1(7) . . . . ?
C23 C24 C25 C26 0.6(7) . . . . ?
C24 C25 C26 C27 -0.3(7) . . . . ?
C23 C22 C27 C26 0.9(6) . . . . ?
O6 C22 C27 C26 -179.9(4) . . . . ?
C23 C22 C27 C28 -178.8(4) . . . . ?
O6 C22 C27 C28 0.4(6) . . . . ?
C25 C26 C27 C22 -0.4(6) . . . . ?
C25 C26 C27 C28 179.3(4) . . . . ?
C21 C20 C28 O7 -177.9(3) . . . . ?
C31 C20 C28 O7 -0.3(4) . . . . ?
C21 C20 C28 C27 2.5(6) . . . . ?
C31 C20 C28 C27 -179.8(4) . . . . ?
C22 C27 C28 O7 178.6(3) . . . . ?
C26 C27 C28 O7 -1.2(7) . . . . ?
C22 C27 C28 C20 -2.0(6) . . . . ?
C26 C27 C28 C20 178.3(4) . . . . ?
O7 C29 C31 C20 1.0(4) . . . . ?
C30 C29 C31 C20 176.4(4) . . . . ?
O7 C29 C31 C32 -174.4(3) . . . . ?
C30 C29 C31 C32 1.0(8) . . . . ?
C28 C20 C31 C29 -0.4(4) . . . . ?
C21 C20 C31 C29 176.8(4) . . . . ?
C28 C20 C31 C32 174.8(4) . . . . ?
C21 C20 C31 C32 -8.0(7) . . . . ?
C29 C31 C32 C37 136.5(4) . . . . ?
C20 C31 C32 C37 -37.8(6) . . . . ?
C29 C31 C32 C33 -39.8(6) . . . . ?
C20 C31 C32 C33 146.0(4) . . . . ?
C37 C32 C33 C34 -0.9(5) . . . . ?
C31 C32 C33 C34 175.5(4) . . . . ?
C32 C33 C34 C35 -0.3(6) . . . . ?
C33 C34 C35 O8 179.4(4) . . . . ?
C33 C34 C35 C36 0.8(6) . . . . ?
O8 C35 C36 C37 -178.6(4) . . . . ?
C34 C35 C36 C37 -0.1(6) . . . . ?
C35 C36 C37 C32 -1.1(6) . . . . ?
C33 C32 C37 C36 1.6(5) . . . . ?
C31 C32 C37 C36 -174.8(4) . . . . ?
C4 C3 O2 C2 -178.4(3) . . . . ?
C8 C3 O2 C2 0.8(6) . . . . ?
O1 C2 O2 C3 177.8(4) . . . . ?
C1 C2 O2 C3 -1.0(5) . . . . ?
C1 C9 O3 C10 -0.1(4) . . . . ?
C8 C9 O3 C10 176.4(3) . . . . ?
C12 C10 O3 C9 0.2(4) . . . . ?
C11 C10 O3 C9 -178.0(3) . . . . ?
C15 C16 O4 C19 176.2(3) . . . . ?
C17 C16 O4 C19 -3.3(5) . . . . ?
C23 C22 O6 C21 179.8(4) . . . . ?
C27 C22 O6 C21 0.5(6) . . . . ?
O5 C21 O6 C22 179.7(4) . . . . ?
C20 C21 O6 C22 -0.1(5) . . . . ?
C20 C28 O7 C29 0.9(4) . . . . ?
C27 C28 O7 C29 -179.6(4) . . . . ?
C31 C29 O7 C28 -1.2(4) . . . . ?
C30 C29 O7 C28 -177.6(3) . . . . ?
C36 C35 O8 C38 8.1(6) . . . . ?
C34 C35 O8 C38 -170.4(3) . . . . ?
